data_4311019
loop_
_publ_author_name
'Nathan A. Eckert'
'Jeremy M. Smith'
'Rene J. Lachicotte'
'Patrick L. Holland'

_publ_section_title
;
 Low-Coordinate Iron(II) Amido Complexes of \b-Diketiminates: Synthesis,
 Structure, and Reactivity
;
_journal_name_full 'Inorganic Chemistry'
_journal_page_first 3306
_journal_page_last 3321
_journal_paper_doi 10.1021/ic035483x
_journal_volume 43
_journal_year 2004
_chemical_formula_sum 'C58 H82 Cl2 Fe2 N4'
_chemical_formula_weight 1017.88
_chemical_name_common holjs34
_chemical_name_systematic
;
 ?
;
_space_group_IT_number 15
_symmetry_cell_setting monoclinic
_symmetry_space_group_name_Hall '-C 2yc'
_symmetry_space_group_name_H-M 'C 1 2/c 1'
_atom_sites_solution_hydrogens geom
_atom_sites_solution_primary direct
_atom_sites_solution_secondary difmap
_audit_creation_method SHELXL-97
_cell_angle_alpha 90.00
_cell_angle_beta 90.4020(10)
_cell_angle_gamma 90.00
_cell_formula_units_Z 4
_cell_length_a 22.8730(15)
_cell_length_b 14.9341(10)
_cell_length_c 16.3363(11)
_cell_measurement_temperature 193(2)
_cell_volume 5580.1(6)
_computing_structure_refinement 'SHELXL-97 (Sheldrick, 1997)'
_diffrn_ambient_temperature 193(2)
_diffrn_measured_fraction_theta_full 0.971
_diffrn_measured_fraction_theta_max 0.971
_diffrn_radiation_monochromator graphite
_diffrn_radiation_source 'fine-focus sealed tube'
_diffrn_radiation_type MoK\a
_diffrn_radiation_wavelength 0.71073
_diffrn_reflns_av_R_equivalents 0.0149
_diffrn_reflns_av_sigmaI/netI 0.0142
_diffrn_reflns_limit_h_max 29
_diffrn_reflns_limit_h_min -30
_diffrn_reflns_limit_k_max 19
_diffrn_reflns_limit_k_min -19
_diffrn_reflns_limit_l_max 12
_diffrn_reflns_limit_l_min -21
_diffrn_reflns_number 18079
_diffrn_reflns_theta_full 28.29
_diffrn_reflns_theta_max 28.29
_diffrn_reflns_theta_min 2.05
_exptl_absorpt_coefficient_mu 0.655
_exptl_absorpt_correction_T_max 0.928
_exptl_absorpt_correction_T_min 0.802
_exptl_absorpt_correction_type empirical
_exptl_absorpt_process_details sadabs
_exptl_crystal_colour orange
_exptl_crystal_density_diffrn 1.212
_exptl_crystal_density_method 'not measured'
_exptl_crystal_description block
_exptl_crystal_F_000 2176
_exptl_crystal_size_max 0.4
_exptl_crystal_size_mid 0.4
_exptl_crystal_size_min 0.4
_refine_diff_density_max 0.346
_refine_diff_density_min -0.342
_refine_diff_density_rms 0.055
_refine_ls_extinction_method none
_refine_ls_goodness_of_fit_ref 1.214
_refine_ls_hydrogen_treatment mixed
_refine_ls_matrix_type full
_refine_ls_number_parameters 308
_refine_ls_number_reflns 6733
_refine_ls_number_restraints 0
_refine_ls_restrained_S_all 1.214
_refine_ls_R_factor_all 0.0441
_refine_ls_R_factor_gt 0.0414
_refine_ls_shift/su_max 0.002
_refine_ls_shift/su_mean 0.000
_refine_ls_structure_factor_coef Fsqd
_refine_ls_weighting_details 'calc w=1/[\s^2^(Fo^2^)+(0.0333P)^2^+6.7548P] where P=(Fo^2^+2Fc^2^)/3'
_refine_ls_weighting_scheme calc
_refine_ls_wR_factor_gt 0.0937
_refine_ls_wR_factor_ref 0.0949
_reflns_number_gt 6449
_reflns_number_total 6733
_reflns_threshold_expression >2sigma(I)
_cod_data_source_file ic035483xsi20031224_095602_01.cif
_cod_data_source_block '[L(Me)FeCl]2'
_cod_database_code 4311019

loop_
_symmetry_equiv_pos_as_xyz
'x, y, z'
'-x, y, -z+1/2'
'x+1/2, y+1/2, z'
'-x+1/2, y+1/2, -z+1/2'
'-x, -y, -z'
'x, -y, z-1/2'
'-x+1/2, -y+1/2, -z'
'x+1/2, -y+1/2, z-1/2'

loop_
_atom_site_label
_atom_site_type_symbol
_atom_site_fract_x
_atom_site_fract_y
_atom_site_fract_z
_atom_site_U_iso_or_equiv
_atom_site_adp_type
_atom_site_occupancy
_atom_site_symmetry_multiplicity
_atom_site_calc_flag
_atom_site_refinement_flags
_atom_site_disorder_assembly
_atom_site_disorder_group
Fe1 Fe 0.694301(10) 0.173843(15) 0.502519(14) 0.02108(7) Uani 1 1 d . . .
Cl1 Cl 0.72653(2) 0.29126(3) 0.58815(3) 0.03967(13) Uani 1 1 d . . .
N11 N 0.61244(6) 0.17440(9) 0.45759(8) 0.0218(3) Uani 1 1 d . . .
N21 N 0.69081(6) 0.04655(9) 0.54058(8) 0.0221(3) Uani 1 1 d . . .
C21 C 0.58389(7) 0.09869(11) 0.44039(10) 0.0242(3) Uani 1 1 d . . .
C12 C 0.58149(7) 0.25709(11) 0.44184(10) 0.0239(3) Uani 1 1 d . . .
C31 C 0.60469(7) 0.01313(11) 0.46005(10) 0.0263(3) Uani 1 1 d . . .
H31 H 0.5844 -0.0342 0.4361 0.032 Uiso 1 1 calc R . .
C22 C 0.58449(8) 0.29728(12) 0.36428(11) 0.0276(3) Uani 1 1 d . . .
C23 C 0.78046(8) -0.03336(12) 0.58501(11) 0.0297(4) Uani 1 1 d . . .
C41 C 0.65156(7) -0.01131(11) 0.51047(10) 0.0243(3) Uani 1 1 d . . .
C11 C 0.52443(8) 0.10122(13) 0.39861(12) 0.0340(4) Uani 1 1 d . . .
H11A H 0.4990 0.1405 0.4283 0.051 Uiso 1 1 calc R . .
H11B H 0.5081 0.0420 0.3975 0.051 Uiso 1 1 calc R . .
H11C H 0.5287 0.1227 0.3436 0.051 Uiso 1 1 calc R . .
C73 C 0.80079(8) -0.04617(13) 0.49761(12) 0.0344(4) Uani 1 1 d . . .
H73 H 0.7700 -0.0241 0.4608 0.041 Uiso 1 1 calc R . .
C52 C 0.51348(9) 0.36943(13) 0.48592(13) 0.0367(4) Uani 1 1 d . . .
H52 H 0.4895 0.3937 0.5259 0.044 Uiso 1 1 calc R . .
C62 C 0.54722(8) 0.29436(12) 0.50453(11) 0.0292(4) Uani 1 1 d . . .
C63 C 0.71217(8) 0.02699(13) 0.68642(11) 0.0321(4) Uani 1 1 d . . .
C72 C 0.62186(8) 0.25933(13) 0.29626(11) 0.0319(4) Uani 1 1 d . . .
H72 H 0.6398 0.2038 0.3161 0.038 Uiso 1 1 calc R . .
C13 C 0.72924(7) 0.01371(11) 0.60439(10) 0.0253(3) Uani 1 1 d . . .
C51 C 0.65499(9) -0.11003(12) 0.53181(13) 0.0357(4) Uani 1 1 d . . .
H51A H 0.6822 -0.1391 0.4961 0.054 Uiso 1 1 calc R . .
H51B H 0.6171 -0.1368 0.5253 0.054 Uiso 1 1 calc R . .
H51C H 0.6679 -0.1167 0.5875 0.054 Uiso 1 1 calc R . .
C32 C 0.55082(9) 0.37380(13) 0.35000(13) 0.0368(4) Uani 1 1 d . . .
H32 H 0.5527 0.4020 0.2993 0.044 Uiso 1 1 calc R . .
C42 C 0.51487(9) 0.40832(13) 0.40974(14) 0.0405(5) Uani 1 1 d . . .
H42 H 0.4916 0.4579 0.3984 0.049 Uiso 1 1 calc R . .
C103 C 0.65794(9) 0.08094(15) 0.70749(12) 0.0381(4) Uani 1 1 d . . .
H103 H 0.6489 0.1194 0.6604 0.046 Uiso 1 1 calc R . .
C102 C 0.54536(10) 0.25390(15) 0.58980(12) 0.0400(5) Uani 1 1 d . . .
H102 H 0.5755 0.2073 0.5924 0.048 Uiso 1 1 calc R . .
C53 C 0.74549(10) -0.01329(16) 0.74795(13) 0.0443(5) Uani 1 1 d . . .
H53 H 0.7341 -0.0074 0.8022 0.053 Uiso 1 1 calc R . .
C33 C 0.81298(9) -0.06984(14) 0.64954(14) 0.0423(5) Uani 1 1 d . . .
H33 H 0.8475 -0.1003 0.6383 0.051 Uiso 1 1 calc R . .
C82 C 0.58594(11) 0.23725(19) 0.21948(14) 0.0509(6) Uani 1 1 d . . .
H82A H 0.5563 0.1942 0.2328 0.076 Uiso 1 1 calc R . .
H82B H 0.6111 0.2128 0.1784 0.076 Uiso 1 1 calc R . .
H82C H 0.5678 0.2908 0.1990 0.076 Uiso 1 1 calc R . .
C43 C 0.79504(11) -0.06167(17) 0.72972(14) 0.0503(6) Uani 1 1 d . . .
H43 H 0.8164 -0.0888 0.7715 0.060 Uiso 1 1 calc R . .
C123 C 0.66670(12) 0.14176(19) 0.78178(16) 0.0572(6) Uani 1 1 d . . .
H12A H 0.6737 0.1058 0.8296 0.086 Uiso 1 1 calc R . .
H12B H 0.6323 0.1774 0.7897 0.086 Uiso 1 1 calc R . .
H12C H 0.6996 0.1803 0.7728 0.086 Uiso 1 1 calc R . .
C92 C 0.67064(12) 0.3243(2) 0.27438(17) 0.0596(7) Uani 1 1 d . . .
H92A H 0.6541 0.3774 0.2506 0.089 Uiso 1 1 calc R . .
H92B H 0.6964 0.2965 0.2358 0.089 Uiso 1 1 calc R . .
H92C H 0.6922 0.3399 0.3230 0.089 Uiso 1 1 calc R . .
C93 C 0.85620(10) 0.00755(17) 0.48139(16) 0.0501(6) Uani 1 1 d . . .
H93A H 0.8495 0.0694 0.4944 0.075 Uiso 1 1 calc R . .
H93B H 0.8664 0.0023 0.4247 0.075 Uiso 1 1 calc R . .
H93C H 0.8875 -0.0152 0.5148 0.075 Uiso 1 1 calc R . .
C113 C 0.60546(11) 0.0198(2) 0.72083(17) 0.0605(7) Uani 1 1 d . . .
H11D H 0.5985 -0.0150 0.6724 0.091 Uiso 1 1 calc R . .
H11E H 0.5716 0.0555 0.7324 0.091 Uiso 1 1 calc R . .
H11F H 0.6133 -0.0195 0.7661 0.091 Uiso 1 1 calc R . .
C112 C 0.55915(14) 0.3210(2) 0.65597(15) 0.0675(8) Uani 1 1 d . . .
H11G H 0.5959 0.3492 0.6447 0.101 Uiso 1 1 calc R . .
H11H H 0.5614 0.2910 0.7079 0.101 Uiso 1 1 calc R . .
H11I H 0.5289 0.3656 0.6575 0.101 Uiso 1 1 calc R . .
C83 C 0.81231(13) -0.14481(17) 0.47670(19) 0.0628(7) Uani 1 1 d . . .
H83A H 0.8449 -0.1663 0.5085 0.094 Uiso 1 1 calc R . .
H83B H 0.8211 -0.1501 0.4195 0.094 Uiso 1 1 calc R . .
H83C H 0.7782 -0.1797 0.4890 0.094 Uiso 1 1 calc R . .
C122 C 0.48726(18) 0.2096(3) 0.60744(19) 0.0988(14) Uani 1 1 d . . .
H12D H 0.4882 0.1843 0.6615 0.148 Uiso 1 1 calc R . .
H12E H 0.4802 0.1630 0.5681 0.148 Uiso 1 1 calc R . .
H12F H 0.4566 0.2533 0.6039 0.148 Uiso 1 1 calc R . .

loop_
_atom_site_aniso_label
_atom_site_aniso_U_11
_atom_site_aniso_U_22
_atom_site_aniso_U_33
_atom_site_aniso_U_23
_atom_site_aniso_U_13
_atom_site_aniso_U_12
Fe1 0.01894(11) 0.01928(12) 0.02500(12) 0.00084(9) -0.00183(8) -0.00406(8)
Cl1 0.0410(3) 0.0437(3) 0.0345(2) -0.01887(19) 0.01600(19) -0.0208(2)
N11 0.0204(6) 0.0207(6) 0.0242(6) -0.0007(5) -0.0008(5) -0.0017(5)
N21 0.0237(6) 0.0209(6) 0.0218(6) 0.0023(5) -0.0001(5) -0.0020(5)
C21 0.0219(7) 0.0270(8) 0.0236(7) -0.0021(6) -0.0009(6) -0.0029(6)
C12 0.0194(7) 0.0218(7) 0.0306(8) -0.0033(6) -0.0038(6) -0.0018(6)
C31 0.0279(8) 0.0219(8) 0.0290(8) -0.0013(6) -0.0029(6) -0.0073(6)
C22 0.0268(8) 0.0252(8) 0.0306(9) -0.0022(7) -0.0059(7) -0.0016(7)
C23 0.0302(9) 0.0253(8) 0.0335(9) 0.0027(7) -0.0036(7) -0.0015(7)
C41 0.0270(8) 0.0212(7) 0.0247(8) 0.0010(6) 0.0027(6) -0.0026(6)
C11 0.0258(9) 0.0320(9) 0.0440(10) -0.0044(8) -0.0102(7) -0.0030(7)
C73 0.0302(9) 0.0340(10) 0.0392(10) -0.0030(8) 0.0006(7) 0.0024(8)
C52 0.0317(9) 0.0333(10) 0.0451(11) -0.0137(8) -0.0013(8) 0.0064(8)
C62 0.0263(8) 0.0278(8) 0.0334(9) -0.0055(7) 0.0001(7) -0.0006(7)
C63 0.0352(9) 0.0341(9) 0.0271(9) 0.0053(7) 0.0002(7) -0.0043(8)
C72 0.0328(9) 0.0346(9) 0.0282(9) 0.0031(7) -0.0008(7) 0.0012(7)
C13 0.0279(8) 0.0225(8) 0.0253(8) 0.0055(6) -0.0030(6) -0.0039(6)
C51 0.0417(10) 0.0230(8) 0.0424(10) 0.0064(7) -0.0055(8) -0.0076(8)
C32 0.0452(11) 0.0276(9) 0.0376(10) 0.0004(8) -0.0131(8) 0.0032(8)
C42 0.0416(11) 0.0268(9) 0.0529(12) -0.0086(8) -0.0159(9) 0.0114(8)
C103 0.0394(10) 0.0479(11) 0.0272(9) 0.0042(8) 0.0070(8) 0.0001(9)
C102 0.0445(11) 0.0400(11) 0.0359(10) -0.0016(8) 0.0142(8) 0.0064(9)
C53 0.0541(13) 0.0522(13) 0.0265(9) 0.0123(9) -0.0031(8) -0.0015(10)
C33 0.0393(11) 0.0385(11) 0.0490(12) 0.0090(9) -0.0085(9) 0.0077(9)
C82 0.0486(13) 0.0673(16) 0.0367(11) -0.0179(11) -0.0041(9) 0.0041(11)
C43 0.0548(13) 0.0531(13) 0.0426(12) 0.0184(10) -0.0161(10) 0.0052(11)
C123 0.0514(14) 0.0656(16) 0.0548(14) -0.0192(12) 0.0153(11) -0.0097(12)
C92 0.0503(14) 0.0760(18) 0.0527(14) 0.0013(13) 0.0087(11) -0.0204(13)
C93 0.0416(12) 0.0503(13) 0.0584(14) -0.0007(11) 0.0112(10) -0.0067(10)
C113 0.0393(12) 0.0801(19) 0.0624(16) -0.0177(14) 0.0099(11) -0.0133(12)
C112 0.083(2) 0.083(2) 0.0357(12) 0.0008(12) -0.0030(12) -0.0398(16)
C83 0.0737(18) 0.0405(13) 0.0745(18) -0.0191(12) 0.0167(14) -0.0010(12)
C122 0.124(3) 0.117(3) 0.0555(17) -0.0035(18) 0.0115(18) -0.088(3)

loop_
_atom_type_symbol
_atom_type_description
_atom_type_scat_dispersion_real
_atom_type_scat_dispersion_imag
_atom_type_scat_source
C C 0.0033 0.0016 'International Tables Vol C Tables 4.2.6.8 and 6.1.1.4'
H H 0.0000 0.0000 'International Tables Vol C Tables 4.2.6.8 and 6.1.1.4'
N N 0.0061 0.0033 'International Tables Vol C Tables 4.2.6.8 and 6.1.1.4'
Cl Cl 0.1484 0.1585 'International Tables Vol C Tables 4.2.6.8 and 6.1.1.4'
Fe Fe 0.3463 0.8444 'International Tables Vol C Tables 4.2.6.8 and 6.1.1.4'

loop_
_geom_angle_atom_site_label_1
_geom_angle_atom_site_label_2
_geom_angle_atom_site_label_3
_geom_angle
_geom_angle_site_symmetry_1
_geom_angle_site_symmetry_3
_geom_angle_publ_flag
N21 Fe1 N11 94.50(5) . . ?
N21 Fe1 Cl1 122.33(4) . . ?
N11 Fe1 Cl1 120.07(4) . . ?
N21 Fe1 Cl1 115.40(4) . 7_656 ?
N11 Fe1 Cl1 118.60(4) . 7_656 ?
Cl1 Fe1 Cl1 88.316(17) . 7_656 ?
Fe1 Cl1 Fe1 91.684(17) . 7_656 ?
C21 N11 C12 116.62(13) . . ?
C21 N11 Fe1 121.84(11) . . ?
C12 N11 Fe1 121.54(10) . . ?
C41 N21 C13 116.72(13) . . ?
C41 N21 Fe1 121.83(11) . . ?
C13 N21 Fe1 121.41(10) . . ?
N11 C21 C31 124.04(15) . . ?
N11 C21 C11 120.61(15) . . ?
C31 C21 C11 115.34(15) . . ?
C22 C12 C62 121.20(16) . . ?
C22 C12 N11 119.93(15) . . ?
C62 C12 N11 118.84(15) . . ?
C41 C31 C21 129.23(15) . . ?
C32 C22 C12 118.05(17) . . ?
C32 C22 C72 119.75(17) . . ?
C12 C22 C72 122.19(16) . . ?
C33 C23 C13 117.77(18) . . ?
C33 C23 C73 119.74(17) . . ?
C13 C23 C73 122.49(16) . . ?
N21 C41 C31 123.98(15) . . ?
N21 C41 C51 120.66(15) . . ?
C31 C41 C51 115.34(15) . . ?
C23 C73 C93 110.97(17) . . ?
C23 C73 C83 112.62(18) . . ?
C93 C73 C83 108.79(18) . . ?
C42 C52 C62 121.44(18) . . ?
C52 C62 C12 117.99(17) . . ?
C52 C62 C102 120.08(17) . . ?
C12 C62 C102 121.92(16) . . ?
C53 C63 C13 118.05(18) . . ?
C53 C63 C103 120.55(18) . . ?
C13 C63 C103 121.36(16) . . ?
C22 C72 C92 110.58(18) . . ?
C22 C72 C82 112.27(16) . . ?
C92 C72 C82 109.56(19) . . ?
C23 C13 C63 121.38(16) . . ?
C23 C13 N21 120.77(15) . . ?
C63 C13 N21 117.78(15) . . ?
C42 C32 C22 121.19(19) . . ?
C52 C42 C32 120.01(18) . . ?
C63 C103 C113 111.06(19) . . ?
C63 C103 C123 113.09(18) . . ?
C113 C103 C123 109.95(18) . . ?
C112 C102 C122 109.5(2) . . ?
C112 C102 C62 112.73(19) . . ?
C122 C102 C62 112.2(2) . . ?
C43 C53 C63 121.1(2) . . ?
C43 C33 C23 121.4(2) . . ?
C53 C43 C33 120.10(19) . . ?

loop_
_geom_bond_atom_site_label_1
_geom_bond_atom_site_label_2
_geom_bond_distance
_geom_bond_site_symmetry_2
_geom_bond_publ_flag
Fe1 N21 2.0018(14) . ?
Fe1 N11 2.0064(13) . ?
Fe1 Cl1 2.3582(5) . ?
Fe1 Cl1 2.4046(5) 7_656 ?
Cl1 Fe1 2.4046(5) 7_656 ?
N11 C21 1.335(2) . ?
N11 C12 1.446(2) . ?
N21 C41 1.337(2) . ?
N21 C13 1.445(2) . ?
C21 C31 1.400(2) . ?
C21 C11 1.518(2) . ?
C12 C22 1.404(2) . ?
C12 C62 1.409(2) . ?
C31 C41 1.396(2) . ?
C22 C32 1.397(3) . ?
C22 C72 1.517(3) . ?
C23 C33 1.397(3) . ?
C23 C13 1.404(2) . ?
C23 C73 1.517(3) . ?
C41 C51 1.517(2) . ?
C73 C93 1.525(3) . ?
C73 C83 1.535(3) . ?
C52 C42 1.374(3) . ?
C52 C62 1.393(3) . ?
C62 C102 1.519(3) . ?
C63 C53 1.394(3) . ?
C63 C13 1.412(2) . ?
C63 C103 1.521(3) . ?
C72 C92 1.523(3) . ?
C72 C82 1.531(3) . ?
C32 C42 1.380(3) . ?
C103 C113 1.525(3) . ?
C103 C123 1.528(3) . ?
C102 C112 1.506(3) . ?
C102 C122 1.514(4) . ?
C53 C43 1.378(3) . ?
C33 C43 1.381(3) . ?

loop_
_geom_torsion_atom_site_label_1
_geom_torsion_atom_site_label_2
_geom_torsion_atom_site_label_3
_geom_torsion_atom_site_label_4
_geom_torsion
_geom_torsion_site_symmetry_1
_geom_torsion_site_symmetry_2
_geom_torsion_site_symmetry_3
_geom_torsion_site_symmetry_4
_geom_torsion_publ_flag
N21 Fe1 Cl1 Fe1 119.30(5) . . . 7_656 ?
N11 Fe1 Cl1 Fe1 -122.43(5) . . . 7_656 ?
Cl1 Fe1 Cl1 Fe1 0.0 7_656 . . 7_656 ?
N21 Fe1 N11 C21 -18.97(13) . . . . ?
Cl1 Fe1 N11 C21 -150.68(11) . . . . ?
Cl1 Fe1 N11 C21 103.24(12) 7_656 . . . ?
N21 Fe1 N11 C12 161.35(12) . . . . ?
Cl1 Fe1 N11 C12 29.63(13) . . . . ?
Cl1 Fe1 N11 C12 -76.44(12) 7_656 . . . ?
N11 Fe1 N21 C41 20.06(13) . . . . ?
Cl1 Fe1 N21 C41 150.19(11) . . . . ?
Cl1 Fe1 N21 C41 -104.61(12) 7_656 . . . ?
N11 Fe1 N21 C13 -157.50(12) . . . . ?
Cl1 Fe1 N21 C13 -27.36(14) . . . . ?
Cl1 Fe1 N21 C13 77.83(12) 7_656 . . . ?
C12 N11 C21 C31 -172.77(16) . . . . ?
Fe1 N11 C21 C31 7.5(2) . . . . ?
C12 N11 C21 C11 5.9(2) . . . . ?
Fe1 N11 C21 C11 -173.84(12) . . . . ?
C21 N11 C12 C22 -88.18(19) . . . . ?
Fe1 N11 C12 C22 91.52(16) . . . . ?
C21 N11 C12 C62 89.83(18) . . . . ?
Fe1 N11 C12 C62 -90.47(16) . . . . ?
N11 C21 C31 C41 11.3(3) . . . . ?
C11 C21 C31 C41 -167.39(18) . . . . ?
C62 C12 C22 C32 -2.2(2) . . . . ?
N11 C12 C22 C32 175.77(15) . . . . ?
C62 C12 C22 C72 178.95(16) . . . . ?
N11 C12 C22 C72 -3.1(2) . . . . ?
C13 N21 C41 C31 167.87(16) . . . . ?
Fe1 N21 C41 C31 -9.8(2) . . . . ?
C13 N21 C41 C51 -10.6(2) . . . . ?
Fe1 N21 C41 C51 171.76(13) . . . . ?
C21 C31 C41 N21 -10.0(3) . . . . ?
C21 C31 C41 C51 168.50(18) . . . . ?
C33 C23 C73 C93 -69.8(2) . . . . ?
C13 C23 C73 C93 110.8(2) . . . . ?
C33 C23 C73 C83 52.4(3) . . . . ?
C13 C23 C73 C83 -127.0(2) . . . . ?
C42 C52 C62 C12 -2.2(3) . . . . ?
C42 C52 C62 C102 179.05(19) . . . . ?
C22 C12 C62 C52 3.8(3) . . . . ?
N11 C12 C62 C52 -174.19(15) . . . . ?
C22 C12 C62 C102 -177.52(17) . . . . ?
N11 C12 C62 C102 4.5(2) . . . . ?
C32 C22 C72 C92 66.0(2) . . . . ?
C12 C22 C72 C92 -115.2(2) . . . . ?
C32 C22 C72 C82 -56.7(2) . . . . ?
C12 C22 C72 C82 122.1(2) . . . . ?
C33 C23 C13 C63 2.5(3) . . . . ?
C73 C23 C13 C63 -178.10(17) . . . . ?
C33 C23 C13 N21 -174.62(16) . . . . ?
C73 C23 C13 N21 4.8(3) . . . . ?
C53 C63 C13 C23 -4.3(3) . . . . ?
C103 C63 C13 C23 177.67(17) . . . . ?
C53 C63 C13 N21 172.81(17) . . . . ?
C103 C63 C13 N21 -5.2(3) . . . . ?
C41 N21 C13 C23 84.21(19) . . . . ?
Fe1 N21 C13 C23 -98.12(17) . . . . ?
C41 N21 C13 C63 -92.96(19) . . . . ?
Fe1 N21 C13 C63 84.71(17) . . . . ?
C12 C22 C32 C42 -1.0(3) . . . . ?
C72 C22 C32 C42 177.84(18) . . . . ?
C62 C52 C42 C32 -0.9(3) . . . . ?
C22 C32 C42 C52 2.6(3) . . . . ?
C53 C63 C103 C113 -81.6(2) . . . . ?
C13 C63 C103 C113 96.3(2) . . . . ?
C53 C63 C103 C123 42.5(3) . . . . ?
C13 C63 C103 C123 -139.5(2) . . . . ?
C52 C62 C102 C112 -54.8(3) . . . . ?
C12 C62 C102 C112 126.5(2) . . . . ?
C52 C62 C102 C122 69.4(3) . . . . ?
C12 C62 C102 C122 -109.3(3) . . . . ?
C13 C63 C53 C43 2.6(3) . . . . ?
C103 C63 C53 C43 -179.4(2) . . . . ?
C13 C23 C33 C43 1.2(3) . . . . ?
C73 C23 C33 C43 -178.2(2) . . . . ?
C63 C53 C43 C33 1.0(4) . . . . ?
C23 C33 C43 C53 -3.0(4) . . . . ?
